data_2013586
loop_
_publ_author_name
'Nesterov, Volodymyr V.'
'Suina, Andrea'
'Antipin, Mikhail Yu.'
'Timofeeva, Tatiana V.'
'Barlow, Stephen'
'Marder, Seth R.'

_publ_section_title
;<i>N</i>,<i>N</i>-Dimethyl-<i>N</i>'-[(1<i>E</i>,2<i>E</i>)-3-(4-nitrophenyl)prop-2-enylidene]benzene-1,4-diamine
 and
 <i>N</i>,<i>N</i>-dimethyl-4-[(1<i>E</i>,3<i>E</i>)-4-(4-nitrophenyl)buta-1,3-dienyl]-1-naphthylamine
;
_journal_issue 11
_journal_name_full 'Acta Crystallographica Section C'
_journal_page_first o625
_journal_page_last o628
_journal_paper_doi 10.1107/S0108270103020985
_journal_volume 59
_journal_year 2003
_chemical_formula_iupac 'C17 H17 N3 O2'
_chemical_formula_moiety 'C17 H17 N3 O2'
_chemical_formula_sum 'C17 H17 N3 O2'
_chemical_formula_weight 295.34
_chemical_name_systematic ?
_space_group_IT_number 14
_symmetry_cell_setting monoclinic
_symmetry_space_group_name_Hall '-P 2yn'
_symmetry_space_group_name_H-M 'P 1 21/n 1'
_atom_sites_solution_hydrogens geom
_atom_sites_solution_primary direct
_atom_sites_solution_secondary difmap
_audit_creation_method SHELXL-97
_cell_angle_alpha 90.00
_cell_angle_beta 91.408(9)
_cell_angle_gamma 90.00
_cell_formula_units_Z 4
_cell_length_a 6.1191(18)
_cell_length_b 7.168(2)
_cell_length_c 33.449(10)
_cell_measurement_reflns_used 320
_cell_measurement_temperature 110(2)
_cell_measurement_theta_max 24
_cell_measurement_theta_min 4
_cell_volume 1466.7(7)
_computing_cell_refinement SMART
_computing_data_collection 'SMART (Bruker, 1998)'
_computing_data_reduction 'SAINT (Bruker, 1998)'
_computing_molecular_graphics 'SHELXTL (Sheldrick, 1994)'
_computing_publication_material SHELXTL
_computing_structure_refinement 'SHELXL97 (Sheldrick, 1997)'
_computing_structure_solution 'SHELXS97 (Sheldrick, 1990)'
_diffrn_ambient_temperature 110(2)
_diffrn_measured_fraction_theta_full 0.982
_diffrn_measured_fraction_theta_max 0.982
_diffrn_measurement_device_type 'Bruker SMART CCD area-detector'
_diffrn_measurement_method '\f and \w'
_diffrn_radiation_monochromator graphite
_diffrn_radiation_source 'fine-focus sealed tube'
_diffrn_radiation_type MoK\a
_diffrn_radiation_wavelength 0.71073
_diffrn_reflns_av_R_equivalents 0.0270
_diffrn_reflns_av_sigmaI/netI 0.0382
_diffrn_reflns_limit_h_max 6
_diffrn_reflns_limit_h_min -7
_diffrn_reflns_limit_k_max 8
_diffrn_reflns_limit_k_min -8
_diffrn_reflns_limit_l_max 32
_diffrn_reflns_limit_l_min -40
_diffrn_reflns_number 7168
_diffrn_reflns_theta_full 25.68
_diffrn_reflns_theta_max 25.68
_diffrn_reflns_theta_min 2.44
_diffrn_standards_decay_% none
_exptl_absorpt_coefficient_mu 0.090
_exptl_absorpt_correction_type none
_exptl_crystal_colour 'dark red'
_exptl_crystal_density_diffrn 1.337
_exptl_crystal_density_method 'not measured'
_exptl_crystal_description plate
_exptl_crystal_F_000 624
_exptl_crystal_size_max 0.50
_exptl_crystal_size_mid 0.40
_exptl_crystal_size_min 0.10
_refine_diff_density_max 0.489
_refine_diff_density_min -0.203
_refine_ls_extinction_method none
_refine_ls_goodness_of_fit_ref 1.017
_refine_ls_hydrogen_treatment constr
_refine_ls_matrix_type full
_refine_ls_number_parameters 201
_refine_ls_number_reflns 2740
_refine_ls_number_restraints 0
_refine_ls_restrained_S_all 1.017
_refine_ls_R_factor_all 0.0810
_refine_ls_R_factor_gt 0.0585
_refine_ls_shift/su_max 0.000
_refine_ls_shift/su_mean 0.000
_refine_ls_structure_factor_coef Fsqd
_refine_ls_weighting_details 'calc w=1/[\s^2^(Fo^2^)+(0.08P)^2^] where P=(Fo^2^+2Fc^2^)/3'
_refine_ls_weighting_scheme calc
_refine_ls_wR_factor_gt 0.1332
_refine_ls_wR_factor_ref 0.1452
_reflns_number_gt 1809
_reflns_number_total 2740
_reflns_threshold_expression I>2\s(I)
_cod_data_source_file fr1427.cif
_cod_data_source_block I
_cod_depositor_comments
;
The following automatic conversions were performed:
'_symmetry_cell_setting' value 'Monoclinic' changed to 'monoclinic'
according to '/home/saulius/struct/CIF-dictionaries/cif_core.dic'
dictionary named 'cif_core.dic' version 2.4.1 from 2010-06-29.

Automatic conversion script
Id: cif_fix_enum 1527 2010-12-29 10:47:43Z saulius 

The following automatic conversions were performed:

'_symmetry_cell_setting' value 'Monoclinic' changed to 'monoclinic'
according to /home/saulius/struct/CIF-dictionaries/cif_core.dic
dictionary named 'cif_core.dic' version 2.4.1 from 2010-06-29.

Automatic conversion script
Id: cif_fix_values 1715 2011-07-08 13:25:40Z adriana 
;
_cod_original_sg_symbol_H-M 'P 21/n'
_cod_database_code 2013586
_cod_database_fobs_code 2013586

loop_
_symmetry_equiv_pos_as_xyz
'x, y, z'
'-x+1/2, y+1/2, -z+1/2'
'-x, -y, -z'
'x-1/2, -y-1/2, z-1/2'

loop_
_atom_site_label
_atom_site_fract_x
_atom_site_fract_y
_atom_site_fract_z
_atom_site_U_iso_or_equiv
_atom_site_adp_type
_atom_site_calc_flag
_atom_site_refinement_flags
_atom_site_occupancy
_atom_site_disorder_assembly
_atom_site_disorder_group
_atom_site_type_symbol
O1 0.9852(2) 0.6619(2) 0.03712(4) 0.0452(4) Uani d . 1 . . O
O2 1.2663(2) 0.8130(2) 0.06083(4) 0.0497(5) Uani d . 1 . . O
N1 0.2472(2) 0.7139(2) 0.28042(4) 0.0287(4) Uani d . 1 . . N
N2 -0.0505(2) 0.7440(2) 0.43912(4) 0.0284(4) Uani d . 1 . . N
N3 1.0874(3) 0.7372(2) 0.06480(5) 0.0310(4) Uani d . 1 . . N
C1 0.1806(3) 0.7337(2) 0.32052(5) 0.0249(4) Uani d . 1 . . C
C2 0.3038(3) 0.8147(3) 0.35208(6) 0.0281(5) Uani d . 1 . . C
H2A 0.4412 0.8698 0.3467 0.034 Uiso calc R 1 . . H
C3 0.2288(3) 0.8155(3) 0.39082(5) 0.0266(4) Uani d . 1 . . C
H3A 0.3168 0.8701 0.4115 0.032 Uiso calc R 1 . . H
C4 0.0250(3) 0.7372(2) 0.40036(5) 0.0244(4) Uani d . 1 . . C
C5 -0.0990(3) 0.6572(3) 0.36844(5) 0.0267(4) Uani d . 1 . . C
H5A -0.2368 0.6022 0.3736 0.032 Uiso calc R 1 . . H
C6 -0.0220(3) 0.6580(3) 0.32987(5) 0.0264(4) Uani d . 1 . . C
H6A -0.1101 0.6052 0.3090 0.032 Uiso calc R 1 . . H
C7 0.4461(3) 0.7428(3) 0.27092(6) 0.0284(5) Uani d . 1 . . C
H7A 0.5473 0.7858 0.2909 0.034 Uiso calc R 1 . . H
C8 0.5208(3) 0.7121(3) 0.23098(6) 0.0288(5) Uani d . 1 . . C
H8A 0.4199 0.6670 0.2112 0.035 Uiso calc R 1 . . H
C9 0.7277(3) 0.7450(3) 0.22069(5) 0.0273(4) Uani d . 1 . . C
H9A 0.8269 0.7801 0.2417 0.033 Uiso calc R 1 . . H
C10 0.8170(3) 0.7326(2) 0.18055(5) 0.0242(4) Uani d . 1 . . C
C11 0.7044(3) 0.6488(3) 0.14781(5) 0.0260(4) Uani d . 1 . . C
H11A 0.5674 0.5903 0.1518 0.031 Uiso calc R 1 . . H
C12 0.7912(3) 0.6508(3) 0.10997(5) 0.0273(5) Uani d . 1 . . C
H12A 0.7150 0.5949 0.0880 0.033 Uiso calc R 1 . . H
C13 0.9922(3) 0.7365(2) 0.10488(5) 0.0240(4) Uani d . 1 . . C
C14 1.1098(3) 0.8190(3) 0.13617(6) 0.0280(5) Uani d . 1 . . C
H14A 1.2469 0.8768 0.1318 0.034 Uiso calc R 1 . . H
C15 1.0213(3) 0.8145(3) 0.17396(5) 0.0261(4) Uani d . 1 . . C
H15A 1.1008 0.8681 0.1958 0.031 Uiso calc R 1 . . H
C16 0.1044(3) 0.7830(3) 0.47203(6) 0.0364(5) Uani d . 1 . . C
H16A 0.1658 0.9081 0.4687 0.055 Uiso calc R 1 . . H
H16B 0.2225 0.6906 0.4720 0.055 Uiso calc R 1 . . H
H16C 0.0288 0.7764 0.4975 0.055 Uiso calc R 1 . . H
C17 -0.2394(3) 0.6308(3) 0.44919(6) 0.0387(5) Uani d . 1 . . C
H17A -0.3624 0.6615 0.4310 0.058 Uiso calc R 1 . . H
H17B -0.2799 0.6566 0.4768 0.058 Uiso calc R 1 . . H
H17C -0.2029 0.4984 0.4465 0.058 Uiso calc R 1 . . H

loop_
_atom_site_aniso_label
_atom_site_aniso_U_11
_atom_site_aniso_U_22
_atom_site_aniso_U_33
_atom_site_aniso_U_12
_atom_site_aniso_U_13
_atom_site_aniso_U_23
O1 0.0499(9) 0.0543(11) 0.0315(8) 0.0004(7) 0.0024(7) -0.0046(7)
O2 0.0490(9) 0.0574(11) 0.0435(10) -0.0181(8) 0.0162(7) -0.0042(8)
N1 0.0310(9) 0.0261(9) 0.0290(9) -0.0008(6) 0.0037(7) -0.0007(7)
N2 0.0310(9) 0.0275(10) 0.0268(9) -0.0017(7) 0.0040(7) -0.0015(7)
N3 0.0362(9) 0.0262(10) 0.0309(10) 0.0046(7) 0.0050(7) 0.0004(7)
C1 0.0260(10) 0.0200(10) 0.0286(10) 0.0041(7) 0.0022(8) 0.0007(8)
C2 0.0280(10) 0.0226(10) 0.0339(11) -0.0010(8) 0.0034(8) 0.0006(8)
C3 0.0297(10) 0.0203(10) 0.0298(11) -0.0009(8) -0.0010(8) -0.0019(8)
C4 0.0275(10) 0.0172(10) 0.0285(11) 0.0051(7) 0.0028(8) 0.0007(8)
C5 0.0254(9) 0.0213(10) 0.0334(11) 0.0002(7) 0.0019(8) 0.0021(8)
C6 0.0267(10) 0.0199(10) 0.0326(11) -0.0004(7) -0.0016(8) 0.0007(8)
C7 0.0298(10) 0.0259(11) 0.0293(11) 0.0003(8) -0.0002(8) 0.0020(8)
C8 0.0301(10) 0.0285(11) 0.0278(11) 0.0008(8) 0.0003(8) 0.0034(8)
C9 0.0305(10) 0.0223(10) 0.0290(11) -0.0013(7) -0.0005(8) -0.0003(8)
C10 0.0253(9) 0.0185(10) 0.0290(10) 0.0042(7) 0.0016(8) 0.0026(8)
C11 0.0249(9) 0.0217(10) 0.0315(11) -0.0007(7) 0.0034(8) 0.0023(8)
C12 0.0298(10) 0.0214(10) 0.0307(11) 0.0018(8) -0.0011(8) -0.0015(8)
C13 0.0285(10) 0.0199(10) 0.0237(10) 0.0053(7) 0.0041(8) 0.0026(8)
C14 0.0285(10) 0.0205(10) 0.0352(11) 0.0008(8) 0.0031(8) 0.0003(8)
C15 0.0281(10) 0.0214(10) 0.0289(10) -0.0002(8) -0.0007(8) -0.0022(8)
C16 0.0428(12) 0.0389(13) 0.0277(11) -0.0071(9) 0.0045(9) -0.0028(9)
C17 0.0393(12) 0.0436(14) 0.0336(12) -0.0079(10) 0.0076(9) -0.0031(10)

loop_
_atom_type_symbol
_atom_type_description
_atom_type_scat_dispersion_real
_atom_type_scat_dispersion_imag
_atom_type_scat_source
C C 0.0033 0.0016 'International Tables Vol C Tables 4.2.6.8 and 6.1.1.4'
H H 0.0000 0.0000 'International Tables Vol C Tables 4.2.6.8 and 6.1.1.4'
N N 0.0061 0.0033 'International Tables Vol C Tables 4.2.6.8 and 6.1.1.4'
O O 0.0106 0.0060 'International Tables Vol C Tables 4.2.6.8 and 6.1.1.4'

loop_
_geom_angle_atom_site_label_1
_geom_angle_atom_site_label_2
_geom_angle_atom_site_label_3
_geom_angle
_geom_angle_publ_flag
C7 N1 C1 120.96(16) yes
C4 N2 C17 118.71(15) yes
C4 N2 C16 119.04(16) yes
C17 N2 C16 115.83(15) yes
O1 N3 O2 123.32(16) no
O1 N3 C13 118.56(16) no
O2 N3 C13 118.12(16) no
C6 C1 C2 117.03(17) no
C6 C1 N1 116.76(16) no
C2 C1 N1 126.15(16) no
C3 C2 C1 121.32(17) no
C3 C2 H2A 119.3 no
C1 C2 H2A 119.3 no
C2 C3 C4 121.66(17) no
C2 C3 H3A 119.2 no
C4 C3 H3A 119.2 no
N2 C4 C3 120.91(17) no
N2 C4 C5 122.26(16) no
C3 C4 C5 116.80(16) no
C6 C5 C4 120.81(17) no
C6 C5 H5A 119.6 no
C4 C5 H5A 119.6 no
C5 C6 C1 122.37(17) no
C5 C6 H6A 118.8 no
C1 C6 H6A 118.8 no
N1 C7 C8 122.00(18) yes
N1 C7 H7A 119.0 no
C8 C7 H7A 119.0 no
C9 C8 C7 122.30(18) yes
C9 C8 H8A 118.8 no
C7 C8 H8A 118.8 no
C8 C9 C10 126.89(18) yes
C8 C9 H9A 116.6 no
C10 C9 H9A 116.6 no
C15 C10 C11 118.36(16) no
C15 C10 C9 118.18(16) no
C11 C10 C9 123.41(16) no
C12 C11 C10 120.89(17) no
C12 C11 H11A 119.6 no
C10 C11 H11A 119.6 no
C11 C12 C13 118.51(17) no
C11 C12 H12A 120.7 no
C13 C12 H12A 120.7 no
C14 C13 C12 122.69(17) no
C14 C13 N3 118.38(16) no
C12 C13 N3 118.93(16) no
C13 C14 C15 118.08(17) no
C13 C14 H14A 121.0 no
C15 C14 H14A 121.0 no
C14 C15 C10 121.45(17) no
C14 C15 H15A 119.3 no
C10 C15 H15A 119.3 no
N2 C16 H16A 109.5 no
N2 C16 H16B 109.5 no
H16A C16 H16B 109.5 no
N2 C16 H16C 109.5 no
H16A C16 H16C 109.5 no
H16B C16 H16C 109.5 no
N2 C17 H17A 109.5 no
N2 C17 H17B 109.5 no
H17A C17 H17B 109.5 no
N2 C17 H17C 109.5 no
H17A C17 H17C 109.5 no
H17B C17 H17C 109.5 no

loop_
_geom_bond_atom_site_label_1
_geom_bond_atom_site_label_2
_geom_bond_site_symmetry_1
_geom_bond_site_symmetry_2
_geom_bond_distance
_geom_bond_publ_flag
O1 N3 . . 1.230(2) no
O2 N3 . . 1.232(2) no
N1 C7 . . 1.283(2) yes
N1 C1 . . 1.418(2) yes
N2 C4 . . 1.388(2) yes
N2 C17 . . 1.458(2) no
N2 C16 . . 1.462(2) no
N3 C13 . . 1.474(2) no
C1 C6 . . 1.396(2) yes
C1 C2 . . 1.407(3) yes
C2 C3 . . 1.385(3) yes
C2 H2A . . 0.9500 no
C3 C4 . . 1.411(3) yes
C3 H3A . . 0.9500 no
C4 C5 . . 1.416(3) yes
C5 C6 . . 1.384(3) yes
C5 H5A . . 0.9500 no
C6 H6A . . 0.9500 no
C7 C8 . . 1.439(3) yes
C7 H7A . . 0.9500 no
C8 C9 . . 1.341(2) yes
C8 H8A . . 0.9500 no
C9 C10 . . 1.464(3) yes
C9 H9A . . 0.9500 no
C10 C15 . . 1.404(2) no
C10 C11 . . 1.413(2) no
C11 C12 . . 1.385(3) no
C11 H11A . . 0.9500 no
C12 C13 . . 1.389(3) no
C12 H12A . . 0.9500 no
C13 C14 . . 1.387(3) no
C14 C15 . . 1.388(3) no
C14 H14A . . 0.9500 no
C15 H15A . . 0.9500 no
C16 H16A . . 0.9800 no
C16 H16B . . 0.9800 no
C16 H16C . . 0.9800 no
C17 H17A . . 0.9800 no
C17 H17B . . 0.9800 no
C17 H17C . . 0.9800 no

loop_
_geom_torsion_atom_site_label_1
_geom_torsion_atom_site_label_2
_geom_torsion_atom_site_label_3
_geom_torsion_atom_site_label_4
_geom_torsion
_geom_torsion_publ_flag
C7 N1 C1 C6 -165.24(17) no
C7 N1 C1 C2 11.6(3) yes
C6 C1 C2 C3 1.3(3) no
N1 C1 C2 C3 -175.53(17) no
C1 C2 C3 C4 -0.7(3) no
C17 N2 C4 C3 -168.17(17) yes
C16 N2 C4 C3 -17.4(3) yes
C17 N2 C4 C5 13.6(3) no
C16 N2 C4 C5 164.29(17) no
C2 C3 C4 N2 -178.14(17) no
C2 C3 C4 C5 0.2(3) no
N2 C4 C5 C6 177.92(16) no
C3 C4 C5 C6 -0.4(3) no
C4 C5 C6 C1 1.1(3) no
C2 C1 C6 C5 -1.5(3) no
N1 C1 C6 C5 175.61(16) no
C1 N1 C7 C8 175.97(17) yes
N1 C7 C8 C9 178.88(18) yes
C7 C8 C9 C10 -174.95(18) yes
C8 C9 C10 C15 164.89(18) no
C8 C9 C10 C11 -12.6(3) yes
C15 C10 C11 C12 -1.3(3) no
C9 C10 C11 C12 176.14(17) no
C10 C11 C12 C13 0.3(3) no
C11 C12 C13 C14 0.4(3) no
C11 C12 C13 N3 179.21(16) no
O1 N3 C13 C14 178.96(16) no
O2 N3 C13 C14 -0.8(2) no
O1 N3 C13 C12 0.1(2) no
O2 N3 C13 C12 -179.67(17) no
C12 C13 C14 C15 0.1(3) no
N3 C13 C14 C15 -178.73(16) no
C13 C14 C15 C10 -1.2(3) no
C11 C10 C15 C14 1.8(3) no
C9 C10 C15 C14 -175.76(16) no
